data_7049706
loop_
_publ_author_name
'Rodr\'iguez Arce, Esteban'
'Putzu, Eugenia'
'Lapier, Michel'
'Maya, Juan Diego'
'Olea Azar, Claudio'
'Echeverr\'ia, Gustavo A'
'Piro, Oscar E.'
'Medeiros, Andrea'
'Sardi, Florencia'
'Comini, Marcelo'
'Risi, Gast\'on'
'Salinas, Gustavo'
'Correia, Isabel'
'Pessoa, Jo\~ao Costa'
'Otero, Luc\'ia'
'Gambino, Dinorah'

_publ_section_title
;
 New heterobimetallic ferrocenyl derivatives are promising
 antitrypanosomal agents.
;
_journal_issue 22
_journal_name_full 'Dalton transactions (Cambridge, England : 2003)'
_journal_page_first 7644
_journal_page_last 7658
_journal_paper_doi 10.1039/c9dt01317b
_journal_volume 48
_journal_year 2019
_chemical_formula_sum 'C40 H33 F6 Fe N4 O3 P3 Pt S'
_chemical_formula_weight 1107.61
_chemical_name_systematic
'1,1'-bis (dipheny1phosphino)ferrocene 5-nitrofuryl-thiosemicarbazonato platinum(II) hexafluorophosphate'
_space_group_crystal_system monoclinic
_space_group_IT_number 14
_space_group_name_Hall '-P 2yn'
_space_group_name_H-M_alt 'P 1 21/n 1'
_symmetry_space_group_name_Hall '-P 2yn'
_symmetry_space_group_name_H-M 'P 1 21/n 1'
_atom_sites_solution_hydrogens geom
_atom_sites_solution_primary 'intrinsic phasing'
_atom_sites_solution_secondary difmap
_audit_creation_method SHELXL-2014/7
_audit_update_record
;
2019-01-15 deposited with the CCDC.    2019-04-15 downloaded from the CCDC.
;
_cell_angle_alpha 90
_cell_angle_beta 97.665(5)
_cell_angle_gamma 90
_cell_formula_units_Z 4
_cell_length_a 11.2899(6)
_cell_length_b 19.654(1)
_cell_length_c 18.494(1)
_cell_measurement_reflns_used 3902
_cell_measurement_temperature 296(2)
_cell_measurement_theta_max 27.1150
_cell_measurement_theta_min 3.7300
_cell_volume 4067.0(4)
_computing_cell_refinement
;
CrysAlisPro, Agilent Technologies,
Version 1.171.37.31 (release 14-01-2014 CrysAlis171 .NET)
(compiled Jan 14 2014,18:38:05)
;
_computing_data_collection
;
CrysAlisPro, Agilent Technologies,
Version 1.171.37.31 (release 14-01-2014 CrysAlis171 .NET)
(compiled Jan 14 2014,18:38:05)
;
_computing_data_reduction
;
CrysAlisPro, Agilent Technologies,
Version 1.171.37.31 (release 14-01-2014 CrysAlis171 .NET)
(compiled Jan 14 2014,18:38:05)
;
_computing_molecular_graphics 'ORTEP-3 (Farrugia, 1997)'
_computing_publication_material 'SHELXL-2014/7 (Sheldrick, 2014)'
_computing_structure_refinement 'SHELXL-2014/7 (Sheldrick, 2014)'
_computing_structure_solution 'SHELXT (Sheldrick, 2015)'
_diffrn_ambient_temperature 296(2)
_diffrn_detector 'CCD plate'
_diffrn_detector_area_resol_mean 16.0604
_diffrn_detector_type Eos
_diffrn_measured_fraction_theta_full 0.998
_diffrn_measured_fraction_theta_max 0.989
_diffrn_measurement_device 'four-circle diffractometer'
_diffrn_measurement_device_type 'Xcalibur, Eos, Gemini'
_diffrn_radiation_monochromator graphite
_diffrn_radiation_probe x-ray
_diffrn_radiation_type 'Mo K\a'
_diffrn_radiation_wavelength 0.71073
_diffrn_reflns_av_R_equivalents 0.0771
_diffrn_reflns_av_unetI/netI 0.1068
_diffrn_reflns_Laue_measured_fraction_full 0.998
_diffrn_reflns_Laue_measured_fraction_max 0.989
_diffrn_reflns_limit_h_max 14
_diffrn_reflns_limit_h_min -13
_diffrn_reflns_limit_k_max 25
_diffrn_reflns_limit_k_min -17
_diffrn_reflns_limit_l_max 19
_diffrn_reflns_limit_l_min -23
_diffrn_reflns_number 23769
_diffrn_reflns_point_group_measured_fraction_full 0.998
_diffrn_reflns_point_group_measured_fraction_max 0.989
_diffrn_reflns_theta_full 25.242
_diffrn_reflns_theta_max 27.000
_diffrn_reflns_theta_min 2.872
_diffrn_source 'Enhance (Mo) X-ray Source'
_exptl_absorpt_coefficient_mu 4.034
_exptl_absorpt_correction_T_max 1.00000
_exptl_absorpt_correction_T_min 0.81395
_exptl_absorpt_correction_type multi-scan
_exptl_absorpt_process_details
;
CrysAlisPro, Agilent Technologies,
Version 1.171.37.31 (release 14-01-2014 CrysAlis171 .NET)
(compiled Jan 14 2014,18:38:05)
Empirical absorption correction using spherical harmonics,
implemented in SCALE3 ABSPACK scaling algorithm.
;
_exptl_crystal_colour orange
_exptl_crystal_density_diffrn 1.809
_exptl_crystal_description fragment
_exptl_crystal_F_000 2176
_exptl_crystal_recrystallization_method 'Re-crystallisation from solvent: Dichloromethane-hexane'
_exptl_crystal_size_max 0.226
_exptl_crystal_size_mid 0.123
_exptl_crystal_size_min 0.073
_refine_diff_density_max 2.088
_refine_diff_density_min -0.928
_refine_diff_density_rms 0.172
_refine_ls_extinction_method none
_refine_ls_goodness_of_fit_ref 1.029
_refine_ls_hydrogen_treatment constr
_refine_ls_matrix_type full
_refine_ls_number_parameters 532
_refine_ls_number_reflns 8783
_refine_ls_number_restraints 0
_refine_ls_restrained_S_all 1.029
_refine_ls_R_factor_all 0.1144
_refine_ls_R_factor_gt 0.0567
_refine_ls_shift/su_max 0.007
_refine_ls_shift/su_mean 0.001
_refine_ls_structure_factor_coef Fsqd
_refine_ls_weighting_details 'w=1/[\s^2^(Fo^2^)+(0.0626P)^2^+12.1079P] where P=(Fo^2^+2Fc^2^)/3'
_refine_ls_weighting_scheme calc
_refine_ls_wR_factor_gt 0.1238
_refine_ls_wR_factor_ref 0.1598
_reflns_Friedel_coverage 0.000
_reflns_number_gt 5487
_reflns_number_total 8783
_reflns_threshold_expression 'I > 2\s(I)'
_cod_data_source_file c9dt01317b2.cif
_cod_data_source_block PtdppfTN
_cod_depositor_comments 'Adding full bibliography for 7049704--7049707.cif.'
_cod_database_code 7049706
_shelx_shelxl_version_number 2014/7
_shelx_space_group_comment
;
The symmetry employed for this shelxl refinement is uniquely defined
by the following loop, which should always be used as a source of
symmetry information in preference to the above space-group names.
They are only intended as comments.
;
_shelx_estimated_absorpt_t_min 0.462
_shelx_estimated_absorpt_t_max 0.757

loop_
_space_group_symop_operation_xyz
'x, y, z'
'-x+1/2, y+1/2, -z+1/2'
'-x, -y, -z'
'x-1/2, -y-1/2, z-1/2'

loop_
_atom_site_label
_atom_site_type_symbol
_atom_site_fract_x
_atom_site_fract_y
_atom_site_fract_z
_atom_site_U_iso_or_equiv
_atom_site_adp_type
_atom_site_occupancy
_atom_site_site_symmetry_order
_atom_site_calc_flag
_atom_site_refinement_flags_posn
_atom_site_refinement_flags_adp
C1A C 0.6496(8) 0.5514(5) 0.1145(5) 0.041(2) Uani 1 1 d . .
C1B C 0.6878(9) 0.6061(6) 0.0716(6) 0.049(3) Uani 1 1 d . .
H1B H 0.6859 0.6522 0.0826 0.058 Uiso 1 1 calc R U
C1C C 0.7292(11) 0.5768(10) 0.0091(6) 0.082(5) Uani 1 1 d . .
H1C H 0.7570 0.6004 -0.0288 0.099 Uiso 1 1 calc R U
C1D C 0.7203(11) 0.5057(9) 0.0151(8) 0.079(5) Uani 1 1 d . .
H1D H 0.7443 0.4745 -0.0177 0.095 Uiso 1 1 calc R U
C1E C 0.6700(10) 0.4890(6) 0.0778(6) 0.056(3) Uani 1 1 d . .
H1E H 0.6529 0.4454 0.0930 0.067 Uiso 1 1 calc R U
C1F C 0.9267(9) 0.5800(6) 0.1956(5) 0.046(3) Uani 1 1 d . .
C1G C 0.9171(10) 0.5058(6) 0.1990(6) 0.053(3) Uani 1 1 d . .
H1G H 0.8840 0.4804 0.2338 0.064 Uiso 1 1 calc R U
C1H C 0.9693(11) 0.4804(7) 0.1380(7) 0.068(4) Uani 1 1 d . .
H1H H 0.9758 0.4347 0.1260 0.082 Uiso 1 1 calc R U
C1I C 1.0095(11) 0.5359(7) 0.0987(7) 0.066(4) Uani 1 1 d . .
H1I H 1.0491 0.5324 0.0579 0.080 Uiso 1 1 calc R U
C1J C 0.9801(9) 0.5964(6) 0.1310(6) 0.051(3) Uani 1 1 d . .
H1J H 0.9927 0.6400 0.1139 0.061 Uiso 1 1 calc R U
C2A C 0.4757(8) 0.6269(5) 0.1803(6) 0.041(2) Uani 1 1 d . .
C2B C 0.4413(9) 0.6650(5) 0.2377(6) 0.044(2) Uani 1 1 d . .
H2B H 0.4779 0.6578 0.2851 0.053 Uiso 1 1 calc R U
C2C C 0.3512(11) 0.7141(7) 0.2233(8) 0.068(4) Uani 1 1 d . .
H2C H 0.3296 0.7404 0.2612 0.082 Uiso 1 1 calc R U
C2D C 0.2966(12) 0.7233(7) 0.1558(10) 0.081(4) Uani 1 1 d . .
H2D H 0.2344 0.7545 0.1476 0.097 Uiso 1 1 calc R U
C2E C 0.3296(13) 0.6879(8) 0.0981(8) 0.080(4) Uani 1 1 d . .
H2E H 0.2932 0.6969 0.0510 0.096 Uiso 1 1 calc R U
C2F C 0.4167(10) 0.6393(6) 0.1102(6) 0.055(3) Uani 1 1 d . .
H2F H 0.4368 0.6140 0.0711 0.066 Uiso 1 1 calc R U
C2G C 0.4944(9) 0.4821(5) 0.1982(5) 0.039(2) Uani 1 1 d . .
C2H C 0.3720(9) 0.4838(6) 0.1833(6) 0.051(3) Uani 1 1 d . .
H2H H 0.3324 0.5247 0.1718 0.061 Uiso 1 1 calc R U
C2I C 0.3094(14) 0.4244(8) 0.1857(8) 0.078(4) Uani 1 1 d . .
H2I H 0.2263 0.4254 0.1771 0.094 Uiso 1 1 calc R U
C2J C 0.3666(16) 0.3640(8) 0.2006(8) 0.081(5) Uani 1 1 d . .
H2J H 0.3224 0.3241 0.2008 0.098 Uiso 1 1 calc R U
C2K C 0.4860(15) 0.3616(7) 0.2147(8) 0.079(4) Uani 1 1 d . .
H2K H 0.5240 0.3200 0.2247 0.095 Uiso 1 1 calc R U
C2L C 0.5533(12) 0.4207(5) 0.2145(6) 0.056(3) Uani 1 1 d . .
H2L H 0.6361 0.4193 0.2250 0.067 Uiso 1 1 calc R U
C3A C 0.7930(8) 0.7095(5) 0.2168(5) 0.038(2) Uani 1 1 d . .
C3B C 0.8384(11) 0.7432(6) 0.1615(6) 0.057(3) Uani 1 1 d . .
H3B H 0.9035 0.7251 0.1422 0.069 Uiso 1 1 calc R U
C3C C 0.7889(12) 0.8031(6) 0.1345(6) 0.062(3) Uani 1 1 d . .
H3C H 0.8172 0.8233 0.0946 0.075 Uiso 1 1 calc R U
C3D C 0.6986(11) 0.8342(6) 0.1648(8) 0.071(4) Uani 1 1 d . .
H3D H 0.6660 0.8750 0.1462 0.085 Uiso 1 1 calc R U
C3E C 0.6566(10) 0.8028(6) 0.2245(8) 0.066(4) Uani 1 1 d . .
H3E H 0.6005 0.8241 0.2493 0.079 Uiso 1 1 calc R U
C3F C 0.7012(10) 0.7392(5) 0.2455(7) 0.054(3) Uani 1 1 d . .
H3F H 0.6666 0.7156 0.2809 0.064 Uiso 1 1 calc R U
C3G C 0.9738(8) 0.6611(5) 0.3253(5) 0.039(2) Uani 1 1 d . .
C3H C 0.9414(10) 0.7019(6) 0.3832(6) 0.056(3) Uani 1 1 d . .
H3H H 0.8614 0.7107 0.3866 0.067 Uiso 1 1 calc R U
C3I C 1.0308(14) 0.7287(7) 0.4346(7) 0.077(4) Uani 1 1 d . .
H3I H 1.0117 0.7557 0.4727 0.092 Uiso 1 1 calc R U
C3J C 1.1470(13) 0.7143(8) 0.4278(8) 0.078(4) Uani 1 1 d . .
H3J H 1.2073 0.7318 0.4619 0.094 Uiso 1 1 calc R U
C3K C 1.1770(11) 0.6752(8) 0.3726(8) 0.073(4) Uani 1 1 d . .
H3K H 1.2570 0.6664 0.3694 0.087 Uiso 1 1 calc R U
C3L C 1.0893(10) 0.6484(7) 0.3208(6) 0.061(3) Uani 1 1 d . .
H3L H 1.1105 0.6216 0.2831 0.073 Uiso 1 1 calc R U
C4A C 0.7769(9) 0.4827(5) 0.4448(5) 0.040(2) Uani 1 1 d . .
C4B C 0.4948(8) 0.5064(5) 0.3611(5) 0.036(2) Uani 1 1 d . .
H4B H 0.4558 0.5356 0.3262 0.043 Uiso 1 1 calc R U
C4C C 0.4207(8) 0.4638(5) 0.3973(6) 0.040(2) Uani 1 1 d . .
C4D C 0.4344(11) 0.4149(6) 0.4514(6) 0.053(3) Uani 1 1 d . .
H4D H 0.5052 0.4009 0.4790 0.064 Uiso 1 1 calc R U
C4E C 0.3170(9) 0.3905(5) 0.4559(6) 0.046(3) Uani 1 1 d . .
H4E H 0.2950 0.3581 0.4882 0.055 Uiso 1 1 calc R U
C4F C 0.2446(9) 0.4235(6) 0.4043(7) 0.053(3) Uani 1 1 d . .
N4A N 0.8368(7) 0.4463(4) 0.5004(5) 0.053(2) Uani 1 1 d . .
H4A1 H 0.8005 0.4149 0.5214 0.063 Uiso 1 1 calc R U
H4A2 H 0.9110 0.4545 0.5147 0.063 Uiso 1 1 calc R U
N4B N 0.6648(7) 0.4684(4) 0.4252(4) 0.0348(18) Uani 1 1 d . .
N4C N 0.6107(7) 0.5096(4) 0.3704(4) 0.0346(18) Uani 1 1 d . .
N4D N 0.1187(9) 0.4162(6) 0.3813(7) 0.070(3) Uani 1 1 d . .
O4A O 0.3023(6) 0.4691(4) 0.3678(4) 0.053(2) Uani 1 1 d . .
O4B O 0.0656(8) 0.3797(6) 0.4191(6) 0.100(4) Uani 1 1 d . .
O4C O 0.0758(8) 0.4458(7) 0.3284(7) 0.112(4) Uani 1 1 d . .
F1 F 0.6030(8) 0.2007(6) 0.5411(8) 0.166(5) Uani 1 1 d . .
F2 F 0.5302(8) 0.2971(4) 0.5753(5) 0.115(3) Uani 1 1 d . .
F3 F 0.3491(8) 0.2517(6) 0.5615(6) 0.128(4) Uani 1 1 d . .
F4 F 0.4281(10) 0.1533(4) 0.5270(5) 0.122(3) Uani 1 1 d . .
F5 F 0.4975(12) 0.2031(6) 0.6336(5) 0.148(4) Uani 1 1 d . .
F6 F 0.4511(9) 0.2485(4) 0.4702(5) 0.105(3) Uani 1 1 d . .
P2 P 0.5853(2) 0.56064(12) 0.19968(13) 0.0316(5) Uani 1 1 d . .
P3 P 0.8524(2) 0.62980(13) 0.25725(14) 0.0343(6) Uani 1 1 d . .
P4 P 0.4767(3) 0.22516(18) 0.55283(19) 0.0596(8) Uani 1 1 d . .
S S 0.8572(2) 0.54633(14) 0.40680(15) 0.0445(7) Uani 1 1 d . .
Fe Fe 0.82574(14) 0.54310(9) 0.10509(9) 0.0491(4) Uani 1 1 d . .
Pt Pt 0.71657(3) 0.56583(2) 0.30676(2) 0.03083(13) Uani 1 1 d . .

loop_
_atom_site_aniso_label
_atom_site_aniso_U_11
_atom_site_aniso_U_22
_atom_site_aniso_U_33
_atom_site_aniso_U_23
_atom_site_aniso_U_13
_atom_site_aniso_U_12
C1A 0.039(5) 0.061(7) 0.022(5) -0.003(5) -0.002(4) -0.012(5)
C1B 0.055(6) 0.056(7) 0.032(6) 0.000(5) -0.004(5) 0.000(6)
C1C 0.053(7) 0.167(17) 0.025(6) -0.001(8) -0.001(5) -0.024(9)
C1D 0.064(8) 0.108(12) 0.069(10) -0.055(9) 0.022(7) -0.029(8)
C1E 0.058(7) 0.063(8) 0.048(7) -0.020(6) 0.017(6) -0.014(6)
C1F 0.053(6) 0.061(8) 0.029(6) 0.000(5) 0.014(5) -0.004(5)
C1G 0.062(7) 0.040(6) 0.062(8) 0.005(6) 0.024(6) 0.008(5)
C1H 0.068(8) 0.055(8) 0.083(10) -0.029(7) 0.017(7) 0.015(7)
C1I 0.073(8) 0.080(9) 0.052(8) -0.012(7) 0.031(7) 0.010(7)
C1J 0.036(5) 0.070(8) 0.048(7) -0.012(6) 0.009(5) -0.009(5)
C2A 0.038(5) 0.041(6) 0.043(6) 0.010(5) 0.004(5) -0.002(5)
C2B 0.047(6) 0.044(6) 0.040(6) 0.009(5) 0.002(5) 0.002(5)
C2C 0.060(8) 0.063(9) 0.083(10) 0.005(8) 0.012(7) 0.020(7)
C2D 0.058(8) 0.075(10) 0.104(13) 0.023(9) -0.012(8) 0.029(7)
C2E 0.086(10) 0.080(10) 0.071(10) 0.021(8) -0.003(8) 0.019(8)
C2F 0.058(7) 0.060(8) 0.041(7) 0.006(6) -0.011(5) 0.009(6)
C2G 0.047(6) 0.045(6) 0.027(5) -0.003(5) 0.006(4) -0.019(5)
C2H 0.044(6) 0.066(8) 0.041(7) -0.004(6) -0.003(5) -0.016(6)
C2I 0.077(9) 0.091(12) 0.066(10) -0.003(9) 0.007(7) -0.043(9)
C2J 0.104(12) 0.068(10) 0.073(10) 0.003(8) 0.016(9) -0.046(9)
C2K 0.112(12) 0.046(8) 0.079(11) 0.001(7) 0.009(9) 0.005(8)
C2L 0.080(8) 0.030(6) 0.053(8) -0.001(5) -0.005(6) 0.001(6)
C3A 0.042(5) 0.040(6) 0.035(6) -0.001(4) 0.013(5) -0.014(5)
C3B 0.081(8) 0.045(7) 0.048(7) 0.007(6) 0.018(6) 0.007(6)
C3C 0.089(9) 0.056(8) 0.042(7) 0.022(6) 0.008(6) -0.004(7)
C3D 0.072(9) 0.032(6) 0.099(11) 0.022(7) -0.022(8) 0.011(6)
C3E 0.059(7) 0.037(6) 0.104(11) 0.006(7) 0.024(7) 0.010(6)
C3F 0.062(7) 0.036(6) 0.065(8) 0.015(6) 0.020(6) -0.001(5)
C3G 0.037(5) 0.042(6) 0.038(6) 0.010(5) 0.003(4) -0.020(5)
C3H 0.059(7) 0.051(7) 0.056(8) -0.002(6) 0.004(6) -0.014(6)
C3I 0.104(12) 0.064(9) 0.054(9) -0.007(7) -0.019(8) -0.023(8)
C3J 0.069(9) 0.087(11) 0.068(10) 0.026(9) -0.030(8) -0.029(8)
C3K 0.050(7) 0.093(11) 0.073(10) 0.035(9) 0.002(7) -0.025(7)
C3L 0.050(7) 0.098(10) 0.033(6) 0.014(6) -0.004(5) -0.016(7)
C4A 0.057(7) 0.027(5) 0.035(6) 0.008(4) 0.005(5) 0.008(5)
C4B 0.035(5) 0.043(6) 0.029(5) 0.006(4) 0.000(4) 0.002(4)
C4C 0.034(5) 0.044(6) 0.041(6) 0.001(5) 0.006(4) -0.003(5)
C4D 0.067(7) 0.049(7) 0.049(7) -0.013(6) 0.027(6) 0.004(6)
C4E 0.050(6) 0.044(6) 0.045(7) -0.001(5) 0.015(5) -0.003(5)
C4F 0.037(6) 0.066(8) 0.056(8) -0.014(6) 0.014(5) -0.011(6)
N4A 0.042(5) 0.058(6) 0.057(6) 0.022(5) 0.003(4) 0.000(4)
N4B 0.039(4) 0.030(4) 0.035(5) 0.003(4) 0.003(4) -0.001(4)
N4C 0.046(5) 0.029(4) 0.029(4) -0.001(4) 0.005(4) 0.002(4)
N4D 0.039(6) 0.103(9) 0.068(8) -0.004(7) 0.012(6) -0.012(6)
O4A 0.033(4) 0.073(5) 0.056(5) 0.009(4) 0.012(3) -0.007(4)
O4B 0.060(6) 0.153(10) 0.091(8) 0.002(7) 0.023(5) -0.051(6)
O4C 0.051(6) 0.185(13) 0.096(9) 0.041(9) -0.006(6) -0.003(7)
F1 0.068(6) 0.152(10) 0.276(16) -0.052(10) 0.017(8) 0.019(6)
F2 0.133(8) 0.073(6) 0.128(8) -0.009(6) -0.023(6) -0.027(5)
F3 0.092(6) 0.147(9) 0.152(10) 0.006(8) 0.050(7) 0.012(6)
F4 0.179(10) 0.074(6) 0.107(8) 0.009(5) -0.007(7) -0.037(6)
F5 0.250(13) 0.126(9) 0.060(6) 0.020(6) -0.006(7) 0.015(9)
F6 0.160(9) 0.092(6) 0.062(6) 0.003(5) 0.010(6) -0.004(6)
P2 0.0337(12) 0.0311(13) 0.0292(13) 0.0015(11) 0.0010(10) -0.0020(11)
P3 0.0388(13) 0.0365(14) 0.0286(14) 0.0008(11) 0.0082(11) -0.0046(11)
P4 0.061(2) 0.059(2) 0.058(2) -0.0043(17) 0.0040(16) -0.0007(16)
S 0.0383(13) 0.0544(17) 0.0380(15) 0.0134(13) -0.0049(11) -0.0091(12)
Fe 0.0512(9) 0.0594(10) 0.0385(9) -0.0144(8) 0.0126(7) -0.0037(8)
Pt 0.0328(2) 0.0326(2) 0.0272(2) 0.00243(18) 0.00460(13) -0.00165(18)

loop_
_atom_type_symbol
_atom_type_description
_atom_type_scat_dispersion_real
_atom_type_scat_dispersion_imag
_atom_type_scat_source
C C 0.0033 0.0016 'International Tables Vol C Tables 4.2.6.8 and 6.1.1.4'
H H 0.0000 0.0000 'International Tables Vol C Tables 4.2.6.8 and 6.1.1.4'
N N 0.0061 0.0033 'International Tables Vol C Tables 4.2.6.8 and 6.1.1.4'
O O 0.0106 0.0060 'International Tables Vol C Tables 4.2.6.8 and 6.1.1.4'
F F 0.0171 0.0103 'International Tables Vol C Tables 4.2.6.8 and 6.1.1.4'
P P 0.1023 0.0942 'International Tables Vol C Tables 4.2.6.8 and 6.1.1.4'
S S 0.1246 0.1234 'International Tables Vol C Tables 4.2.6.8 and 6.1.1.4'
Fe Fe 0.3463 0.8444 'International Tables Vol C Tables 4.2.6.8 and 6.1.1.4'
Pt Pt -1.7033 8.3905 'International Tables Vol C Tables 4.2.6.8 and 6.1.1.4'

loop_
_geom_angle_atom_site_label_1
_geom_angle_atom_site_label_2
_geom_angle_atom_site_label_3
_geom_angle
C1E C1A C1B 107.4(9)
C1E C1A P2 126.8(8)
C1B C1A P2 125.8(8)
C1E C1A Fe 70.7(6)
C1B C1A Fe 69.0(6)
P2 C1A Fe 126.1(5)
C1C C1B C1A 107.6(11)
C1C C1B Fe 71.3(7)
C1A C1B Fe 69.4(6)
C1D C1C C1B 107.6(11)
C1D C1C Fe 69.4(8)
C1B C1C Fe 67.9(6)
C1C C1D C1E 110.0(11)
C1C C1D Fe 70.6(7)
C1E C1D Fe 70.5(7)
C1D C1E C1A 107.5(11)
C1D C1E Fe 69.7(7)
C1A C1E Fe 68.2(6)
C1J C1F C1G 107.4(9)
C1J C1F P3 133.3(9)
C1G C1F P3 118.2(7)
C1J C1F Fe 69.4(6)
C1G C1F Fe 69.1(6)
P3 C1F Fe 117.4(5)
C1H C1G C1F 105.8(10)
C1H C1G Fe 70.6(7)
C1F C1G Fe 68.7(6)
C1I C1H C1G 109.2(10)
C1I C1H Fe 71.4(7)
C1G C1H Fe 68.6(6)
C1J C1I C1H 109.1(10)
C1J C1I Fe 67.9(6)
C1H C1I Fe 68.7(7)
C1I C1J C1F 108.3(11)
C1I C1J Fe 72.8(7)
C1F C1J Fe 69.0(6)
C2B C2A C2F 117.8(10)
C2B C2A P2 119.3(8)
C2F C2A P2 122.7(9)
C2A C2B C2C 119.5(11)
C2D C2C C2B 120.4(13)
C2C C2D C2E 121.5(13)
C2D C2E C2F 119.6(13)
C2E C2F C2A 121.1(12)
C2H C2G C2L 120.3(10)
C2H C2G P2 121.6(8)
C2L C2G P2 118.1(8)
C2G C2H C2I 118.9(12)
C2J C2I C2H 121.1(13)
C2K C2J C2I 120.6(13)
C2J C2K C2L 120.4(13)
C2G C2L C2K 118.7(12)
C3F C3A C3B 117.6(10)
C3F C3A P3 117.8(7)
C3B C3A P3 124.4(8)
C3A C3B C3C 120.7(11)
C3D C3C C3B 121.6(11)
C3C C3D C3E 118.3(10)
C3F C3E C3D 118.0(11)
C3A C3F C3E 123.2(10)
C3L C3G C3H 120.1(10)
C3L C3G P3 122.5(9)
C3H C3G P3 117.4(8)
C3I C3H C3G 119.3(12)
C3J C3I C3H 118.5(14)
C3K C3J C3I 121.8(13)
C3J C3K C3L 120.6(13)
C3G C3L C3K 119.8(12)
N4B C4A N4A 117.7(9)
N4B C4A S 125.5(7)
N4A C4A S 116.7(8)
N4C C4B C4C 128.0(9)
O4A C4C C4D 110.5(9)
O4A C4C C4B 111.8(9)
C4D C4C C4B 137.6(10)
C4C C4D C4E 105.1(11)
C4F C4E C4D 106.3(10)
O4A C4F C4E 113.0(9)
O4A C4F N4D 116.5(11)
C4E C4F N4D 130.5(11)
C4A N4B N4C 113.5(7)
C4B N4C N4B 114.2(7)
C4B N4C Pt 126.2(6)
N4B N4C Pt 119.5(6)
O4C N4D O4B 125.9(11)
O4C N4D C4F 118.3(11)
O4B N4D C4F 115.7(12)
C4F O4A C4C 105.0(8)
C2A P2 C1A 104.0(5)
C2A P2 C2G 103.6(5)
C1A P2 C2G 100.8(4)
C2A P2 Pt 118.9(4)
C1A P2 Pt 117.4(3)
C2G P2 Pt 109.9(3)
C1F P3 C3A 112.7(5)
C1F P3 C3G 104.4(5)
C3A P3 C3G 101.2(4)
C1F P3 Pt 110.6(4)
C3A P3 Pt 114.2(3)
C3G P3 Pt 113.0(3)
F5 P4 F1 91.4(8)
F5 P4 F4 92.5(6)
F1 P4 F4 88.2(6)
F5 P4 F3 91.0(6)
F1 P4 F3 177.5(7)
F4 P4 F3 92.4(6)
F5 P4 F2 89.7(6)
F1 P4 F2 89.3(6)
F4 P4 F2 176.8(6)
F3 P4 F2 90.0(6)
F5 P4 F6 178.1(6)
F1 P4 F6 90.5(7)
F4 P4 F6 87.5(5)
F3 P4 F6 87.1(6)
F2 P4 F6 90.5(5)
C4A S Pt 95.9(4)
C1A Fe C1F 110.5(4)
C1A Fe C1B 41.6(4)
C1F Fe C1B 111.0(4)
C1A Fe C1G 110.3(4)
C1F Fe C1G 42.2(4)
C1B Fe C1G 139.8(4)
C1A Fe C1J 139.3(4)
C1F Fe C1J 41.7(4)
C1B Fe C1J 111.0(5)
C1G Fe C1J 70.3(5)
C1A Fe C1D 68.1(4)
C1F Fe C1D 178.6(4)
C1B Fe C1D 68.3(5)
C1G Fe C1D 137.5(6)
C1J Fe C1D 139.7(5)
C1A Fe C1H 139.9(5)
C1F Fe C1H 68.7(5)
C1B Fe C1H 178.6(5)
C1G Fe C1H 40.9(4)
C1J Fe C1H 67.9(5)
C1D Fe C1H 112.0(6)
C1A Fe C1E 41.1(4)
C1F Fe C1E 138.9(4)
C1B Fe C1E 69.1(5)
C1G Fe C1E 110.0(5)
C1J Fe C1E 179.4(4)
C1D Fe C1E 39.8(5)
C1H Fe C1E 112.1(5)
C1A Fe C1C 68.7(4)
C1F Fe C1C 140.2(6)
C1B Fe C1C 40.8(5)
C1G Fe C1C 177.4(6)
C1J Fe C1C 112.0(5)
C1D Fe C1C 40.0(6)
C1H Fe C1C 138.6(5)
C1E Fe C1C 67.6(5)
C1A Fe C1I 178.1(4)
C1F Fe C1I 67.6(4)
C1B Fe C1I 138.7(5)
C1G Fe C1I 68.4(5)
C1J Fe C1I 39.2(4)
C1D Fe C1I 113.7(5)
C1H Fe C1I 39.9(5)
C1E Fe C1I 140.4(5)
C1C Fe C1I 112.7(5)
N4C Pt P3 169.7(2)
N4C Pt S 81.1(2)
P3 Pt S 89.17(9)
N4C Pt P2 96.3(2)
P3 Pt P2 93.98(9)
S Pt P2 167.14(10)

loop_
_geom_bond_atom_site_label_1
_geom_bond_atom_site_label_2
_geom_bond_distance
C1A C1E 1.434(14)
C1A C1B 1.436(14)
C1A P2 1.829(9)
C1A Fe 2.026(9)
C1B C1C 1.425(16)
C1B Fe 2.021(11)
C1C C1D 1.41(2)
C1C Fe 2.065(13)
C1D C1E 1.396(17)
C1D Fe 2.048(13)
C1E Fe 2.059(11)
C1F C1J 1.445(13)
C1F C1G 1.464(15)
C1F P3 1.794(10)
C1F Fe 2.029(11)
C1G C1H 1.431(15)
C1G Fe 2.035(12)
C1H C1I 1.419(17)
C1H Fe 2.062(12)
C1I C1J 1.389(16)
C1I Fe 2.098(12)
C1J Fe 2.035(10)
C2A C2B 1.395(14)
C2A C2F 1.397(14)
C2A P2 1.800(10)
C2B C2C 1.402(15)
C2C C2D 1.328(19)
C2D C2E 1.37(2)
C2E C2F 1.368(16)
C2G C2H 1.372(13)
C2G C2L 1.391(14)
C2G P2 1.852(9)
C2H C2I 1.368(16)
C2I C2J 1.36(2)
C2J C2K 1.339(19)
C2K C2L 1.389(17)
C3A C3F 1.356(13)
C3A C3B 1.375(14)
C3A P3 1.825(10)
C3B C3C 1.369(16)
C3C C3D 1.370(17)
C3D C3E 1.401(17)
C3E C3F 1.384(15)
C3G C3L 1.341(14)
C3G C3H 1.424(15)
C3G P3 1.839(10)
C3H C3I 1.395(16)
C3I C3J 1.363(19)
C3J C3K 1.36(2)
C3K C3L 1.387(17)
C4A N4B 1.300(12)
C4A N4A 1.357(12)
C4A S 1.746(10)
C4B N4C 1.298(11)
C4B C4C 1.415(13)
C4C O4A 1.379(11)
C4C C4D 1.381(15)
C4D C4E 1.422(14)
C4E C4F 1.338(15)
C4F O4A 1.342(13)
C4F N4D 1.435(14)
N4B N4C 1.375(10)
N4C Pt 2.100(7)
N4D O4C 1.186(13)
N4D O4B 1.215(13)
F1 P4 1.548(9)
F2 P4 1.572(9)
F3 P4 1.561(9)
F4 P4 1.567(9)
F5 P4 1.544(9)
F6 P4 1.585(9)
P2 Pt 2.312(2)
P3 Pt 2.269(2)
S Pt 2.304(3)

loop_
_geom_hbond_atom_site_label_D
_geom_hbond_atom_site_label_H
_geom_hbond_atom_site_label_A
_geom_hbond_distance_DH
_geom_hbond_distance_HA
_geom_hbond_distance_DA
_geom_hbond_angle_DHA
_geom_hbond_site_symmetry_A
C4E H4E F3 0.93 2.52 3.346(16) 147.9 .
N4A H4A2 S 0.86 2.82 3.649(9) 163.2 3_766
